data_8101132
loop_
_publ_author_name
'Lindner, Hans J\"org'
'Foro, Sabine'
'Nemes, P\'eter'
'Scheiber, P\'al'

_publ_section_title
;
Solid state conformation of isomeric 7,11-diazatricylo[7.3.1.0^2,7^]
tridecan-13-ols
;
_journal_issue 4
_journal_name_full 'Zeitschrift f\"ur Kristallographie - New Crystal Structures'
_journal_page_first 511
_journal_page_last 514
_journal_volume 216
_journal_year 2001
_chemical_formula_sum 'C12 H22 N2 O'
_chemical_formula_weight 210.36
_space_group_IT_number 14
_symmetry_cell_setting monoclinic
_symmetry_space_group_name_Hall '-P 2ybc'
_symmetry_space_group_name_H-M 'P 1 21/c 1'
_cell_angle_alpha 90.00
_cell_angle_beta 106.20(2)
_cell_angle_gamma 90.00
_cell_formula_units_Z 8
_cell_length_a 12.527(3)
_cell_length_b 11.171(5)
_cell_length_c 17.757(4)
_cell_measurement_temperature 300(2)
_cell_volume 2386.2(13)
_diffrn_ambient_temperature 300(2)
_exptl_crystal_density_diffrn 1.171
_refine_ls_R_factor_obs 0.0533
_refine_ls_wR_factor_obs 0.1177
_cod_original_sg_symbol_H-M 'P 21/c'
_cod_database_code 8101132

loop_
_symmetry_equiv_pos_as_xyz
'x, y, z'
'-x, y+1/2, -z+1/2'
'-x, -y, -z'
'x, -y-1/2, z-1/2'

loop_
_atom_site_aniso_label
_atom_site_aniso_U_11
_atom_site_aniso_U_22
_atom_site_aniso_U_33
_atom_site_aniso_U_23
_atom_site_aniso_U_13
_atom_site_aniso_U_12
C1 0.055(4) 0.031(4) 0.084(5) -0.008(4) 0.023(4) -0.014(3)
C2 0.066(5) 0.048(5) 0.064(5) -0.016(4) 0.025(4) -0.004(4)
C3 0.071(5) 0.082(5) 0.085(5) -0.013(5) 0.012(4) 0.001(4)
C4 0.117(7) 0.127(9) 0.069(6) 0.000(6) 0.004(6) 0.028(7)
C5 0.134(8) 0.082(6) 0.071(6) 0.021(5) 0.022(6) 0.022(6)
C6 0.110(7) 0.059(5) 0.074(5) 0.009(4) 0.041(5) 0.009(5)
N7 0.057(4) 0.040(4) 0.067(4) 0.003(3) 0.024(3) 0.002(3)
C8 0.073(5) 0.040(4) 0.101(6) 0.006(4) 0.044(5) 0.000(4)
C9 0.049(4) 0.030(4) 0.110(6) 0.009(4) 0.025(4) -0.001(3)
C10 0.069(5) 0.036(4) 0.093(6) 0.009(4) 0.003(4) -0.002(4)
N11 0.064(4) 0.033(3) 0.063(4) -0.002(3) 0.016(3) 0.004(3)
C12 0.063(4) 0.039(4) 0.077(5) 0.007(4) 0.024(4) -0.003(4)
C13 0.061(5) 0.031(4) 0.088(5) 0.006(4) 0.023(4) 0.003(3)
O14 0.082(3) 0.035(3) 0.133(5) 0.018(3) 0.030(3) 0.005(3)
C15 0.153(7) 0.065(5) 0.069(5) 0.009(4) 0.040(5) 0.014(5)
C1A 0.063(4) 0.024(3) 0.066(4) -0.004(3) 0.023(4) 0.017(3)
C2A 0.055(4) 0.034(4) 0.070(5) -0.002(3) 0.024(4) 0.011(3)
C3A 0.049(4) 0.069(5) 0.083(5) -0.001(4) 0.009(4) 0.016(4)
C4A 0.093(6) 0.075(6) 0.078(6) -0.021(4) 0.001(5) -0.008(5)
C5A 0.111(6) 0.053(5) 0.061(5) -0.013(4) 0.012(5) -0.002(5)
C6A 0.085(5) 0.041(4) 0.062(4) -0.006(4) 0.031(4) 0.011(4)
N7A 0.049(3) 0.033(3) 0.054(3) -0.008(3) 0.016(3) 0.002(3)
C8A 0.054(4) 0.046(4) 0.086(5) -0.001(4) 0.030(4) 0.010(3)
C9A 0.047(4) 0.045(4) 0.075(5) -0.007(4) 0.011(4) -0.001(3)
C10A 0.068(5) 0.031(4) 0.077(5) -0.008(4) 0.006(4) -0.001(3)
N11A 0.067(4) 0.043(3) 0.045(3) -0.001(3) 0.016(3) -0.001(3)
C12A 0.066(4) 0.056(5) 0.068(5) -0.020(4) 0.026(4) -0.002(4)
C13A 0.071(5) 0.034(4) 0.073(5) -0.003(4) 0.026(4) -0.002(4)
O14A 0.086(3) 0.034(3) 0.100(4) -0.016(3) 0.014(3) -0.005(3)
C15A 0.130(6) 0.063(5) 0.061(5) -0.001(4) 0.026(5) -0.002(5)

loop_
_atom_site_label
_atom_site_type_symbol
_atom_site_fract_x
_atom_site_fract_y
_atom_site_fract_z
_atom_site_U_iso_or_equiv
_atom_site_thermal_displace_type
_atom_site_occupancy
_atom_site_calc_flag
_atom_site_refinement_flags
_atom_site_disorder_group
C1 C 0.5591(5) 1.0967(5) 0.3014(4) 0.056(2) Uani 1 d . .
H1 H 0.5978(5) 1.1732(5) 0.3156(4) 0.067 Uiso 1 calc R .
C2 C 0.5875(5) 1.0178(6) 0.3743(4) 0.058(2) Uani 1 d . .
H2 H 0.5641(5) 1.0605(6) 0.4152(4) 0.069 Uiso 1 calc R .
C3 C 0.7101(5) 0.9928(7) 0.4057(4) 0.081(2) Uani 1 d . .
H31 H 0.7499(5) 1.0680(7) 0.4175(4) 0.097 Uiso 1 calc R .
H32 H 0.7358(5) 0.9524(7) 0.3656(4) 0.097 Uiso 1 calc R .
C4 C 0.7364(7) 0.9162(9) 0.4787(4) 0.109(3) Uani 1 d . .
H41 H 0.8145(7) 0.8945(9) 0.4934(4) 0.131 Uiso 1 calc R .
H42 H 0.7222(7) 0.9615(9) 0.5215(4) 0.131 Uiso 1 calc R .
C5 C 0.6662(7) 0.8043(8) 0.4647(4) 0.097(3) Uani 1 d . .
H51 H 0.6900(7) 0.7522(8) 0.4288(4) 0.116 Uiso 1 calc R .
H52 H 0.6765(7) 0.7617(8) 0.5138(4) 0.116 Uiso 1 calc R .
C6 C 0.5454(6) 0.8341(6) 0.4311(4) 0.078(2) Uani 1 d . .
H61 H 0.5027(6) 0.7606(6) 0.4193(4) 0.094 Uiso 1 calc R .
H62 H 0.5194(6) 0.8782(6) 0.4697(4) 0.094 Uiso 1 calc R .
N7 N 0.5271(4) 0.9054(4) 0.3600(3) 0.0535(14) Uani 1 d . .
C8 C 0.4085(5) 0.9200(5) 0.3252(4) 0.067(2) Uani 1 d . .
H81 H 0.3759(5) 0.9519(5) 0.3645(4) 0.081 Uiso 1 calc R .
H82 H 0.3757(5) 0.8420(5) 0.3098(4) 0.081 Uiso 1 calc R .
C9 C 0.3790(5) 1.0023(5) 0.2539(4) 0.063(2) Uani 1 d . .
H9 H 0.2984(5) 1.0151(5) 0.2389(4) 0.075 Uiso 1 calc R .
C10 C 0.4098(5) 0.9556(6) 0.1830(4) 0.070(2) Uani 1 d . .
H101 H 0.3725(5) 0.8798(6) 0.1674(4) 0.084 Uiso 1 calc R .
H102 H 0.3838(5) 1.0114(6) 0.1400(4) 0.084 Uiso 1 calc R .
N11 N 0.5286(4) 0.9387(4) 0.1976(3) 0.0539(13) Uani 1 d . .
C12 C 0.5908(5) 1.0480(5) 0.2311(3) 0.059(2) Uani 1 d . .
H121 H 0.5775(5) 1.1093(5) 0.1909(3) 0.071 Uiso 1 calc R .
H122 H 0.6697(5) 1.0301(5) 0.2465(3) 0.071 Uiso 1 calc R .
C13 C 0.4348(5) 1.1218(5) 0.2792(4) 0.059(2) Uani 1 d . .
H13 H 0.4138(5) 1.1520(5) 0.3249(4) 0.071 Uiso 1 calc R .
O14 O 0.3980(4) 1.2029(5) 0.2151(3) 0.084(2) Uani 1 d . .
H14 H 0.4372(82) 1.2669(106) 0.2321(66) 0.241(61) Uiso 1 d . .
C15 C 0.5546(6) 0.9083(6) 0.1252(3) 0.094(3) Uani 1 d . .
H151 H 0.6334(6) 0.8974(6) 0.1355(3) 0.113 Uiso 1 calc R .
H152 H 0.5306(6) 0.9719(6) 0.0879(3) 0.113 Uiso 1 calc R .
H153 H 0.5170(6) 0.8356(6) 0.1043(3) 0.113 Uiso 1 calc R .
C1A C 0.0565(5) 0.6431(5) 0.8093(3) 0.050(2) Uani 1 d . .
H1A H 0.0994(5) 0.5691(5) 0.8231(3) 0.060 Uiso 1 calc R .
C2A C 0.0910(4) 0.7264(5) 0.8800(3) 0.051(2) Uani 1 d . .
H2A H 0.0749(4) 0.6855(5) 0.9245(3) 0.062 Uiso 1 calc R .
C3A C 0.2133(5) 0.7585(6) 0.9040(4) 0.069(2) Uani 1 d . .
H3A H 0.2571(5) 0.6856(6) 0.9146(4) 0.082 Uiso 1 calc R .
H3B H 0.2313(5) 0.7997(6) 0.8610(4) 0.082 Uiso 1 calc R .
C4A C 0.2437(6) 0.8369(6) 0.9756(4) 0.087(2) Uani 1 d . .
H4A H 0.3212(6) 0.8601(6) 0.9874(4) 0.104 Uiso 1 calc R .
H4B H 0.2331(6) 0.7936(6) 1.0203(4) 0.104 Uiso 1 calc R .
C5A C 0.1704(6) 0.9478(6) 0.9602(4) 0.078(2) Uani 1 d . .
H5A H 0.1844(6) 0.9952(6) 1.0077(4) 0.093 Uiso 1 calc R .
H5B H 0.1884(6) 0.9963(6) 0.9201(4) 0.093 Uiso 1 calc R .
C6A C 0.0500(5) 0.9131(5) 0.9338(3) 0.061(2) Uani 1 d . .
H6A H 0.0305(5) 0.8720(5) 0.9762(3) 0.073 Uiso 1 calc R .
H6B H 0.0049(5) 0.9849(5) 0.9216(3) 0.073 Uiso 1 calc R .
N7A N 0.0249(4) 0.8358(4) 0.8651(3) 0.0451(13) Uani 1 d . .
C8A C -0.0936(5) 0.8135(5) 0.8402(4) 0.060(2) Uani 1 d . .
H8A H -0.1323(5) 0.8889(5) 0.8255(4) 0.072 Uiso 1 calc R .
H8B H -0.1164(5) 0.7807(5) 0.8839(4) 0.072 Uiso 1 calc R .
C9A C -0.1276(5) 0.7277(5) 0.7714(4) 0.057(2) Uani 1 d . .
H9A H -0.2072(5) 0.7112(5) 0.7617(4) 0.068 Uiso 1 calc R .
C10A C -0.1096(5) 0.7736(5) 0.6957(4) 0.062(2) Uani 1 d . .
H10A H -0.1398(5) 0.7161(5) 0.6543(4) 0.074 Uiso 1 calc R .
H10B H -0.1500(5) 0.8481(5) 0.6814(4) 0.074 Uiso 1 calc R .
N11A N 0.0072(4) 0.7939(4) 0.7011(3) 0.0517(13) Uani 1 d . .
C12A C 0.0767(5) 0.6904(6) 0.7341(3) 0.062(2) Uani 1 d . .
H12A H 0.1542(5) 0.7129(6) 0.7447(3) 0.074 Uiso 1 calc R .
H12B H 0.0623(5) 0.6268(6) 0.6954(3) 0.074 Uiso 1 calc R .
C13A C -0.0659(5) 0.6109(5) 0.7941(4) 0.058(2) Uani 1 d . .
H13A H -0.0788(5) 0.5810(5) 0.8426(4) 0.070 Uiso 1 calc R .
O14A O -0.1059(4) 0.5259(4) 0.7334(3) 0.0758(14) Uani 1 d . .
H14A H -0.0485(73) 0.4583(98) 0.7350(57) 0.225(49) Uiso 1 d . .
C15A C 0.0202(6) 0.8207(6) 0.6244(3) 0.085(2) Uani 1 d . .
H15A H 0.0974(6) 0.8339(6) 0.6286(3) 0.102 Uiso 1 calc R .
H15B H -0.0215(6) 0.8913(6) 0.6040(3) 0.102 Uiso 1 calc R .
H15C H -0.0066(6) 0.7546(6) 0.5898(3) 0.102 Uiso 1 calc R .

loop_
_geom_bond_atom_site_label_1
_geom_bond_atom_site_label_2
_geom_bond_distance
_geom_bond_site_symmetry_2
_geom_bond_publ_flag
C1 C12 1.512(7) . ?
C1 C13 1.522(8) . ?
C1 C2 1.524(8) . ?
C1 H1 0.98 . ?
C2 N7 1.452(7) . ?
C2 C3 1.506(8) . ?
C2 H2 0.98 . ?
C3 C4 1.511(9) . ?
C3 H31 0.97 . ?
C3 H32 0.97 . ?
C4 C5 1.509(10) . ?
C4 H41 0.97 . ?
C4 H42 0.97 . ?
C5 C6 1.501(8) . ?
C5 H51 0.97 . ?
C5 H52 0.97 . ?
C6 N7 1.457(7) . ?
C6 H61 0.97 . ?
C6 H62 0.97 . ?
N7 C8 1.450(7) . ?
N7 H14 2.38(12) 2_645 ?
N7 O14 2.911(7) 2_645 ?
C8 C9 1.524(8) . ?
C8 H81 0.97 . ?
C8 H82 0.97 . ?
C9 C10 1.509(8) . ?
C9 C13 1.515(8) . ?
C9 H9 0.98 . ?
C10 N11 1.450(7) . ?
C10 H101 0.97 . ?
C10 H102 0.97 . ?
N11 C15 1.452(6) . ?
N11 C12 1.480(7) . ?
N11 H14 2.26(11) 2_645 ?
N11 O14 3.065(7) 2_645 ?
C12 H121 0.97 . ?
C12 H122 0.97 . ?
C13 O14 1.426(7) . ?
C13 H13 0.98 . ?
O14 H14 0.87(11) . ?
C15 H151 0.96 . ?
C15 H152 0.96 . ?
C15 H153 0.96 . ?
C1A C12A 1.521(7) . ?
C1A C13A 1.523(7) . ?
C1A C2A 1.526(7) . ?
C1A H1A 0.98 . ?
C2A N7A 1.458(6) . ?
C2A C3A 1.514(7) . ?
C2A H2A 0.98 . ?
C3A C4A 1.503(8) . ?
C3A H3A 0.97 . ?
C3A H3B 0.97 . ?
C4A C5A 1.520(8) . ?
C4A H4A 0.97 . ?
C4A H4B 0.97 . ?
C5A C6A 1.500(8) . ?
C5A H5A 0.97 . ?
C5A H5B 0.97 . ?
C6A N7A 1.454(6) . ?
C6A H6A 0.97 . ?
C6A H6B 0.97 . ?
N7A C8A 1.448(7) . ?
N7A H14A 2.33(10) 2_556 ?
N7A O14A 3.098(7) 2_556 ?
C8A C9A 1.516(8) . ?
C8A H8A 0.97 . ?
C8A H8B 0.97 . ?
C9A C13A 1.513(8) . ?
C9A C10A 1.515(7) . ?
C9A H9A 0.98 . ?
C10A N11A 1.457(7) . ?
C10A H10A 0.97 . ?
C10A H10B 0.97 . ?
N11A C15A 1.448(6) . ?
N11A C12A 1.467(7) . ?
N11A H14A 2.14(11) 2_556 ?
C12A H12A 0.97 . ?
C12A H12B 0.97 . ?
C13A O14A 1.418(7) . ?
C13A H13A 0.98 . ?
O14A H14A 1.04(10) . ?
C15A H15A 0.96 . ?
C15A H15B 0.96 . ?
C15A H15C 0.96 . ?
